data_4506926
loop_
_publ_author_name
'Blake, Karyn M.'
'Gandolfo, Chaun M.'
'Uebler, Jacob W.'
'LaDuca, Robert L.'

_publ_section_title
;
 Diverse Topologies in Chiral Divalent Metal Camphorate Coordination
 Polymers Containing 4,4&#x2032;-Dipyridylamine
;
_journal_issue 10
_journal_name_full 'Crystal Growth &amp; Design'
_journal_page_first 5125
_journal_paper_doi 10.1021/cg301091f
_journal_volume 12
_journal_year 2012
_chemical_formula_sum 'C30 H39 Cu2 N3 O9'
_chemical_formula_weight 712.72
_chemical_name_systematic
; 
 ? 
;
_space_group_IT_number 5
_symmetry_cell_setting monoclinic
_symmetry_space_group_name_Hall 'C 2y'
_symmetry_space_group_name_H-M 'C 1 2 1'
_atom_sites_solution_hydrogens geom
_atom_sites_solution_primary direct
_atom_sites_solution_secondary difmap
_audit_creation_method SHELXL-97
_audit_update_record
;
2011-02-09 # Formatted by publCIF
;
_cell_angle_alpha 90.00
_cell_angle_beta 106.562(6)
_cell_angle_gamma 90.00
_cell_formula_units_Z 4
_cell_length_a 18.868(6)
_cell_length_b 12.860(4)
_cell_length_c 13.360(4)
_cell_measurement_reflns_used 7617
_cell_measurement_temperature 173(2)
_cell_measurement_theta_max 24.58
_cell_measurement_theta_min 2.25
_cell_volume 3107.2(17)
_computing_cell_refinement 'Bruker SAINT'
_computing_data_collection 'Bruker APEX2'
_computing_data_reduction 'Bruker SAINT'
_computing_molecular_graphics 'Bruker SHELXTL'
_computing_publication_material 'Bruker SHELXTL'
_computing_structure_refinement 'SHELXL-97 (Sheldrick, 2008)'
_computing_structure_solution 'SHELXS-97 (Sheldrick, 2008)'
_diffrn_ambient_temperature 173(2)
_diffrn_measured_fraction_theta_full 1.000
_diffrn_measured_fraction_theta_max 1.000
_diffrn_measurement_device_type 'Bruker APEX-II CCD'
_diffrn_measurement_method '\f and \w scans'
_diffrn_radiation_monochromator graphite
_diffrn_radiation_source 'fine-focus sealed tube'
_diffrn_radiation_type MoK\a
_diffrn_radiation_wavelength 0.71073
_diffrn_reflns_av_R_equivalents 0.0726
_diffrn_reflns_av_sigmaI/netI 0.0665
_diffrn_reflns_limit_h_max 22
_diffrn_reflns_limit_h_min -22
_diffrn_reflns_limit_k_max 15
_diffrn_reflns_limit_k_min -15
_diffrn_reflns_limit_l_max 16
_diffrn_reflns_limit_l_min -16
_diffrn_reflns_number 22122
_diffrn_reflns_theta_full 25.00
_diffrn_reflns_theta_max 25.39
_diffrn_reflns_theta_min 1.59
_exptl_absorpt_coefficient_mu 1.426
_exptl_absorpt_correction_T_max 0.8800
_exptl_absorpt_correction_T_min 0.6621
_exptl_absorpt_correction_type multi-scan
_exptl_absorpt_process_details SADABS
_exptl_crystal_colour green
_exptl_crystal_density_diffrn 1.524
_exptl_crystal_density_method 'not measured'
_exptl_crystal_description block
_exptl_crystal_F_000 1480
_exptl_crystal_size_max 0.31
_exptl_crystal_size_mid 0.11
_exptl_crystal_size_min 0.09
_refine_diff_density_max 0.570
_refine_diff_density_min -1.200
_refine_diff_density_rms 0.120
_refine_ls_abs_structure_details 'Flack H D (1983), Acta Cryst. A39, 876-881'
_refine_ls_abs_structure_Flack 0.37(3)
_refine_ls_extinction_method none
_refine_ls_goodness_of_fit_ref 1.068
_refine_ls_hydrogen_treatment mixed
_refine_ls_matrix_type full
_refine_ls_number_parameters 399
_refine_ls_number_reflns 5724
_refine_ls_number_restraints 4
_refine_ls_restrained_S_all 1.069
_refine_ls_R_factor_all 0.1194
_refine_ls_R_factor_gt 0.0803
_refine_ls_shift/su_max 0.001
_refine_ls_shift/su_mean 0.000
_refine_ls_structure_factor_coef Fsqd
_refine_ls_weighting_details 'calc w=1/[\s^2^(Fo^2^)+(0.1437P)^2^+1.1139P] where P=(Fo^2^+2Fc^2^)/3'
_refine_ls_weighting_scheme calc
_refine_ls_wR_factor_gt 0.2245
_refine_ls_wR_factor_ref 0.2501
_reflns_number_gt 3525
_reflns_number_total 5724
_reflns_threshold_expression >2sigma(I)
_cod_data_source_file cg301091f_si_003.cif
_cod_data_source_block 5
_cod_depositor_comments
;
The following automatic conversions were performed:

'_symmetry_cell_setting' value 'Monoclinic' changed to 'monoclinic'
according to /home/saulius/struct/CIF-dictionaries/cif_core.dic
dictionary named 'cif_core.dic' version 2.4.2 from 2011-04-26.

Automatic conversion script
Id: cif_fix_values 1891 2012-01-12 08:04:46Z andrius 
;
_cod_original_cell_volume 3107.3(18)
_cod_original_sg_symbol_H-M C2
_cod_database_code 4506926

loop_
_symmetry_equiv_pos_as_xyz
'x, y, z'
'-x, y, -z'
'x+1/2, y+1/2, z'
'-x+1/2, y+1/2, -z'

loop_
_atom_site_label
_atom_site_type_symbol
_atom_site_fract_x
_atom_site_fract_y
_atom_site_fract_z
_atom_site_U_iso_or_equiv
_atom_site_adp_type
_atom_site_occupancy
_atom_site_symmetry_multiplicity
_atom_site_calc_flag
_atom_site_refinement_flags
Cu1 Cu 0.82047(10) 0.50596(10) 0.26586(15) 0.0914(7) Uani 1 1 d .
Cu2 Cu 0.67936(7) 0.56376(6) 0.23116(9) 0.0597(4) Uani 1 1 d .
O1 O 0.7786(5) 0.1962(6) -0.1987(5) 0.068(2) Uani 1 1 d .
O1W O 1.0000 0.1037(14) 0.0000 0.186(10) Uani 1 2 d S
H1W H 0.9566 0.0804 -0.0270 0.224 Uiso 1 1 d R
O2 O 0.6634(6) 0.1432(8) -0.2255(7) 0.087(3) Uani 1 1 d .
O2W O 0.5000 0.9794(13) 0.5000 0.131(6) Uani 1 2 d S
H2W H 0.5442 1.0015 0.5209 0.157 Uiso 1 1 d R
O3 O 0.7674(4) 0.4780(7) 0.1015(5) 0.071(2) Uani 1 1 d .
O4 O 0.6489(4) 0.5242(6) 0.0925(4) 0.068(2) Uani 1 1 d .
O5 O 0.7761(6) 0.3760(7) 0.2936(7) 0.090(3) Uani 1 1 d .
O6 O 0.6584(5) 0.4226(6) 0.2659(6) 0.073(2) Uani 1 1 d .
O7 O 0.7530(11) 0.0844(8) 0.6134(8) 0.154(7) Uani 1 1 d .
O8 O 0.6378(10) 0.0483(13) 0.5632(15) 0.220(10) Uani 1 1 d .
N1 N 0.9080(8) 0.4347(15) 0.2178(9) 0.111(5) Uani 1 1 d .
N2 N 0.5905(6) 0.6313(6) 0.2724(7) 0.065(3) Uani 1 1 d .
N3 N 1.0000 0.3090(15) 0.0000 0.109(6) Uani 1 2 d SD
H3N H 1.0000 0.2396 0.0000 0.131 Uiso 1 2 d SRD
N4 N 0.5000 0.7564(9) 0.5000 0.054(3) Uani 1 2 d SD
H4N H 0.5000 0.8250 0.5000 0.064 Uiso 1 2 d SRD
C1 C 0.5997(9) 0.7337(12) 0.3052(10) 0.092(5) Uani 1 1 d .
H1 H 0.6279 0.7775 0.2739 0.111 Uiso 1 1 calc R
C2 C 0.5708(6) 0.7779(10) 0.3810(7) 0.059(3) Uani 1 1 d .
H2 H 0.5775 0.8494 0.3989 0.071 Uiso 1 1 calc R
C3 C 0.5327(6) 0.7134(10) 0.4278(8) 0.061(3) Uani 1 1 d .
C4 C 0.5141(6) 0.6096(9) 0.3874(7) 0.058(3) Uani 1 1 d .
H4 H 0.4799 0.5668 0.4087 0.069 Uiso 1 1 calc R
C5 C 0.5486(5) 0.5780(8) 0.3174(8) 0.059(3) Uani 1 1 d .
H5 H 0.5417 0.5069 0.2977 0.071 Uiso 1 1 calc R
C6 C 0.9519(12) 0.5000(17) 0.1811(13) 0.133(8) Uani 1 1 d .
H6 H 0.9621 0.5690 0.2065 0.159 Uiso 1 1 calc R
C7 C 0.7627(11) 0.0954(18) 0.4184(15) 0.138(7) Uiso 1 1 d .
H7A H 0.7715 0.0210 0.4071 0.165 Uiso 1 1 calc R
H7B H 0.8017 0.1210 0.4798 0.165 Uiso 1 1 calc R
C8 C 0.9814(8) 0.4595(16) 0.1036(14) 0.111(6) Uani 1 1 d .
H8 H 1.0033 0.5072 0.0668 0.133 Uiso 1 1 calc R
C9 C 0.9809(7) 0.3566(11) 0.0771(10) 0.072(3) Uani 1 1 d .
C10 C 0.9349(9) 0.2979(12) 0.1252(13) 0.094(5) Uani 1 1 d .
H10 H 0.9268 0.2267 0.1064 0.113 Uiso 1 1 calc R
C11 C 0.9021(8) 0.3360(10) 0.1953(10) 0.082(4) Uani 1 1 d .
H11 H 0.8752 0.2913 0.2278 0.098 Uiso 1 1 calc R
C12 C 0.7124(8) 0.3579(9) 0.2951(8) 0.065(3) Uani 1 1 d .
C13 C 0.6883(7) 0.2456(10) 0.3117(10) 0.080(4) Uani 1 1 d .
H13 H 0.6443 0.2259 0.2528 0.096 Uiso 1 1 calc R
C14 C 0.7588(13) 0.1643(12) 0.3149(16) 0.178(12) Uani 1 1 d .
H14A H 0.7481 0.1204 0.2515 0.214 Uiso 1 1 calc R
H14B H 0.8055 0.2028 0.3223 0.214 Uiso 1 1 calc R
C15 C 0.6888(10) 0.1123(13) 0.4303(13) 0.135(8) Uani 1 1 d .
C16 C 0.6962(8) 0.0820(10) 0.5524(9) 0.073(4) Uani 1 1 d .
C17 C 0.7091(12) 0.2149(12) -0.2076(11) 0.107(7) Uani 1 1 d .
C18 C 0.6937(10) 0.3228(10) -0.1831(8) 0.114(7) Uani 1 1 d D
C19 C 0.6338(13) 0.3735(13) -0.2779(9) 0.175(10) Uani 1 1 d .
H19A H 0.6225 0.4439 -0.2590 0.263 Uiso 1 1 calc R
H19B H 0.5887 0.3313 -0.2950 0.263 Uiso 1 1 calc R
H19C H 0.6531 0.3768 -0.3387 0.263 Uiso 1 1 calc R
C20 C 0.7023(14) 0.4911(13) 0.057(3) 0.234(18) Uani 1 1 d .
C21 C 0.6717(9) 0.2303(10) 0.4117(13) 0.102(5) Uani 1 1 d .
C22 C 0.7268(9) 0.2951(11) 0.5018(9) 0.090(5) Uani 1 1 d .
H22A H 0.7778 0.2817 0.5010 0.134 Uiso 1 1 calc R
H22B H 0.7208 0.2742 0.5695 0.134 Uiso 1 1 calc R
H22C H 0.7159 0.3694 0.4907 0.134 Uiso 1 1 calc R
C23 C 0.6832(7) 0.4587(9) -0.0600(8) 0.067(3) Uani 1 1 d .
H23 H 0.6398 0.4967 -0.1059 0.080 Uiso 1 1 calc R
C24 C 0.7654(17) 0.484(2) -0.0897(15) 0.251(18) Uani 1 1 d .
H24A H 0.7615 0.5458 -0.1347 0.301 Uiso 1 1 calc R
H24B H 0.8073 0.4924 -0.0259 0.301 Uiso 1 1 calc R
C25 C 0.7717(11) 0.3929(12) -0.1427(19) 0.189(13) Uani 1 1 d D
H25A H 0.8105 0.3488 -0.0964 0.226 Uiso 1 1 calc R
H25B H 0.7884 0.4111 -0.2043 0.226 Uiso 1 1 calc R
C26 C 0.6813(16) 0.3471(11) -0.0794(8) 0.205(14) Uani 1 1 d .
C27 C 0.5917(8) 0.2593(12) 0.379(2) 0.201(13) Uani 1 1 d .
H27A H 0.5696 0.2426 0.4346 0.302 Uiso 1 1 calc R
H27B H 0.5663 0.2204 0.3155 0.302 Uiso 1 1 calc R
H27C H 0.5869 0.3340 0.3638 0.302 Uiso 1 1 calc R
C28 C 0.5959(12) 0.346(3) -0.084(4) 0.38(3) Uani 1 1 d .
H28A H 0.5690 0.3953 -0.1378 0.565 Uiso 1 1 calc R
H28B H 0.5903 0.3665 -0.0163 0.565 Uiso 1 1 calc R
H28C H 0.5758 0.2760 -0.1021 0.565 Uiso 1 1 calc R
C29 C 0.6482(12) 0.0405(13) 0.3639(13) 0.157(9) Uani 1 1 d .
H29A H 0.6646 -0.0294 0.3895 0.236 Uiso 1 1 calc R
H29B H 0.6547 0.0501 0.2943 0.236 Uiso 1 1 calc R
H29C H 0.5958 0.0488 0.3600 0.236 Uiso 1 1 calc R
C30 C 0.7236(10) 0.2745(10) 0.0005(10) 0.106(6) Uani 1 1 d .
H30A H 0.7766 0.2858 0.0114 0.158 Uiso 1 1 calc R
H30B H 0.7108 0.2028 -0.0227 0.158 Uiso 1 1 calc R
H30C H 0.7114 0.2865 0.0662 0.158 Uiso 1 1 calc R

loop_
_atom_site_aniso_label
_atom_site_aniso_U_11
_atom_site_aniso_U_22
_atom_site_aniso_U_33
_atom_site_aniso_U_23
_atom_site_aniso_U_13
_atom_site_aniso_U_12
Cu1 0.0973(13) 0.0613(12) 0.1237(16) -0.0001(10) 0.0447(11) 0.0146(9)
Cu2 0.0819(8) 0.0438(7) 0.0687(7) 0.0061(7) 0.0459(6) 0.0091(8)
O1 0.113(6) 0.043(4) 0.065(4) -0.021(3) 0.055(5) -0.030(5)
O1W 0.22(2) 0.062(10) 0.21(2) 0.000 -0.040(16) 0.000
O2 0.114(8) 0.082(7) 0.067(5) -0.015(5) 0.030(5) -0.046(6)
O2W 0.099(9) 0.056(8) 0.242(19) 0.000 0.055(11) 0.000
O3 0.075(5) 0.089(6) 0.049(4) -0.009(4) 0.017(3) 0.016(4)
O4 0.101(5) 0.072(5) 0.040(3) 0.001(3) 0.032(3) 0.025(4)
O5 0.132(8) 0.061(6) 0.090(6) 0.000(5) 0.051(6) 0.008(6)
O6 0.104(7) 0.054(5) 0.073(5) -0.013(4) 0.044(5) -0.028(5)
O7 0.38(2) 0.047(6) 0.075(6) 0.019(5) 0.137(11) 0.024(10)
O8 0.268(17) 0.128(12) 0.36(2) 0.096(14) 0.249(19) 0.050(13)
N1 0.107(10) 0.134(14) 0.066(7) 0.003(8) -0.017(6) 0.011(10)
N2 0.112(7) 0.028(4) 0.081(6) 0.002(4) 0.067(6) -0.002(5)
N3 0.085(12) 0.071(13) 0.149(17) 0.000 -0.001(11) 0.000
N4 0.088(9) 0.042(7) 0.047(6) 0.000 0.045(6) 0.000
C1 0.147(14) 0.074(10) 0.093(9) 0.013(7) 0.094(10) 0.009(9)
C2 0.079(8) 0.055(7) 0.052(5) -0.002(5) 0.031(5) 0.006(6)
C3 0.057(6) 0.066(8) 0.063(6) 0.006(5) 0.023(5) 0.016(5)
C4 0.072(7) 0.049(6) 0.056(6) -0.002(5) 0.025(5) 0.006(5)
C5 0.062(6) 0.036(5) 0.095(7) -0.008(5) 0.047(5) -0.006(5)
C6 0.165(18) 0.105(15) 0.081(11) 0.006(10) -0.040(11) -0.038(14)
C8 0.086(10) 0.110(15) 0.125(14) 0.009(11) 0.011(9) -0.033(10)
C9 0.066(7) 0.052(7) 0.094(9) -0.004(6) 0.017(6) -0.005(6)
C10 0.112(12) 0.057(9) 0.135(12) 0.000(8) 0.071(10) 0.006(8)
C11 0.086(9) 0.042(7) 0.101(9) 0.012(6) 0.000(7) 0.018(6)
C12 0.101(10) 0.047(6) 0.053(6) 0.016(5) 0.032(6) 0.028(7)
C13 0.092(9) 0.053(7) 0.077(8) 0.015(6) -0.005(7) -0.014(6)
C14 0.34(3) 0.056(10) 0.22(2) 0.032(11) 0.22(2) 0.059(14)
C15 0.153(15) 0.089(11) 0.110(12) 0.081(10) -0.046(10) -0.035(11)
C16 0.133(11) 0.062(8) 0.046(6) 0.024(6) 0.057(6) -0.003(7)
C17 0.190(18) 0.080(11) 0.090(10) 0.045(9) 0.105(12) 0.060(11)
C18 0.28(2) 0.037(6) 0.037(6) 0.012(5) 0.064(9) 0.013(10)
C19 0.34(3) 0.106(12) 0.044(7) 0.005(7) -0.010(10) 0.086(16)
C20 0.21(2) 0.054(9) 0.55(5) 0.144(18) 0.30(3) 0.072(12)
C21 0.147(13) 0.057(8) 0.136(12) 0.026(8) 0.095(11) 0.029(8)
C22 0.167(16) 0.064(9) 0.058(6) 0.008(6) 0.064(8) 0.008(9)
C23 0.108(9) 0.056(7) 0.054(6) 0.013(5) 0.052(6) 0.025(6)
C24 0.42(4) 0.28(3) 0.132(15) -0.089(17) 0.21(2) -0.23(3)
C25 0.29(3) 0.049(9) 0.34(3) -0.024(13) 0.27(3) -0.019(13)
C26 0.48(4) 0.066(9) 0.017(5) -0.003(5) -0.011(10) 0.134(15)
C27 0.056(9) 0.063(9) 0.43(3) 0.083(15) -0.027(14) 0.006(7)
C28 0.080(15) 0.35(5) 0.73(9) 0.18(5) 0.17(3) 0.02(2)
C29 0.26(2) 0.089(10) 0.106(11) 0.023(9) 0.018(13) -0.076(14)
C30 0.21(2) 0.037(7) 0.063(7) 0.026(6) 0.025(9) -0.003(9)

loop_
_atom_type_symbol
_atom_type_description
_atom_type_scat_dispersion_real
_atom_type_scat_dispersion_imag
_atom_type_scat_source
C C 0.0033 0.0016 'International Tables Vol C Tables 4.2.6.8 and 6.1.1.4'
H H 0.0000 0.0000 'International Tables Vol C Tables 4.2.6.8 and 6.1.1.4'
N N 0.0061 0.0033 'International Tables Vol C Tables 4.2.6.8 and 6.1.1.4'
O O 0.0106 0.0060 'International Tables Vol C Tables 4.2.6.8 and 6.1.1.4'
Cu Cu 0.3201 1.2651 'International Tables Vol C Tables 4.2.6.8 and 6.1.1.4'

loop_
_geom_angle_atom_site_label_1
_geom_angle_atom_site_label_2
_geom_angle_atom_site_label_3
_geom_angle
_geom_angle_site_symmetry_1
_geom_angle_site_symmetry_3
O2 Cu1 O5 164.6(5) 4_655 .
O2 Cu1 N1 96.5(6) 4_655 .
O5 Cu1 N1 95.8(6) . .
O2 Cu1 O3 86.1(4) 4_655 .
O5 Cu1 O3 87.2(4) . .
N1 Cu1 O3 78.4(3) . .
O2 Cu1 O8 91.5(5) 4_655 4_656
O5 Cu1 O8 93.4(5) . 4_656
N1 Cu1 O8 109.3(5) . 4_656
O3 Cu1 O8 172.2(5) . 4_656
O2 Cu1 Cu2 85.7(3) 4_655 .
O5 Cu1 Cu2 79.1(3) . .
N1 Cu1 Cu2 151.9(3) . .
O3 Cu1 Cu2 73.8(2) . .
O8 Cu1 Cu2 98.7(4) 4_656 .
O4 Cu2 O6 87.5(3) . .
O4 Cu2 O1 92.7(3) . 4_655
O6 Cu2 O1 168.1(4) . 4_655
O4 Cu2 N2 109.5(4) . .
O6 Cu2 N2 95.3(3) . .
O1 Cu2 N2 95.9(3) 4_655 .
O4 Cu2 O7 160.8(5) . 4_656
O6 Cu2 O7 89.4(4) . 4_656
O1 Cu2 O7 86.6(4) 4_655 4_656
N2 Cu2 O7 89.7(5) . 4_656
O4 Cu2 Cu1 96.2(2) . .
O6 Cu2 Cu1 87.7(3) . .
O1 Cu2 Cu1 80.5(2) 4_655 .
N2 Cu2 Cu1 154.3(3) . .
O7 Cu2 Cu1 64.8(4) 4_656 .
C17 O1 Cu2 126.5(10) . 4_645
C17 O2 Cu1 126.1(10) . 4_645
C20 O3 Cu1 125.9(16) . .
C20 O4 Cu2 113.9(18) . .
C12 O5 Cu1 129.7(9) . .
C12 O6 Cu2 118.6(8) . .
C16 O7 Cu2 150.7(11) . 4_646
C16 O8 Cu1 98.0(13) . 4_646
C11 N1 C6 122.6(18) . .
C11 N1 Cu1 117.6(14) . .
C6 N1 Cu1 116.3(16) . .
C5 N2 C1 112.9(8) . .
C5 N2 Cu2 122.3(7) . .
C1 N2 Cu2 116.1(8) . .
C9 N3 C9 125(2) . 2_755
C3 N4 C3 133.4(14) 2_656 .
N2 C1 C2 125.2(11) . .
C3 C2 C1 116.8(12) . .
C2 C3 N4 118.0(12) . .
C2 C3 C4 119.7(10) . .
N4 C3 C4 121.0(11) . .
C5 C4 C3 115.1(11) . .
N2 C5 C4 129.4(10) . .
N1 C6 C8 116.3(19) . .
C15 C7 C14 101.4(15) . .
C9 C8 C6 125.0(18) . .
N3 C9 C8 131.3(16) . .
N3 C9 C10 115.9(13) . .
C8 C9 C10 110.7(14) . .
C11 C10 C9 125.1(14) . .
N1 C11 C10 119.1(16) . .
O5 C12 O6 124.5(12) . .
O5 C12 C13 120.4(11) . .
O6 C12 C13 114.0(12) . .
C21 C13 C12 113.7(11) . .
C21 C13 C14 105.4(11) . .
C12 C13 C14 108.8(11) . .
C7 C14 C13 101.8(12) . .
C29 C15 C7 102(2) . .
C29 C15 C21 120.5(14) . .
C7 C15 C21 106.8(15) . .
C29 C15 C16 111.1(13) . .
C7 C15 C16 105.0(11) . .
C21 C15 C16 110.2(16) . .
O7 C16 O8 127.7(14) . .
O7 C16 C15 119.8(12) . .
O8 C16 C15 112.0(15) . .
O2 C17 O1 120.4(13) . .
O2 C17 C18 125.0(16) . .
O1 C17 C18 114.3(18) . .
C17 C18 C26 119.5(10) . .
C17 C18 C19 110.6(13) . .
C26 C18 C19 113.0(14) . .
C17 C18 C25 111.5(16) . .
C26 C18 C25 86.8(13) . .
C19 C18 C25 113.4(13) . .
O3 C20 O4 130(3) . .
O3 C20 C23 111.7(14) . .
O4 C20 C23 118(2) . .
C13 C21 C27 99.0(16) . .
C13 C21 C15 100.8(12) . .
C27 C21 C15 115.9(14) . .
C13 C21 C22 110.8(11) . .
C27 C21 C22 118.9(14) . .
C15 C21 C22 109.3(14) . .
C26 C23 C20 115.5(9) . .
C26 C23 C24 96.9(18) . .
C20 C23 C24 102.3(13) . .
C25 C24 C23 99.9(13) . .
C24 C25 C18 114.9(15) . .
C23 C26 C30 121.0(13) . .
C23 C26 C18 111.5(14) . .
C30 C26 C18 110.1(14) . .
C23 C26 C28 89(2) . .
C30 C26 C28 111(2) . .
C18 C26 C28 112(2) . .

loop_
_geom_bond_atom_site_label_1
_geom_bond_atom_site_label_2
_geom_bond_distance
_geom_bond_site_symmetry_2
Cu1 O2 1.895(10) 4_655
Cu1 O5 1.951(10) .
Cu1 N1 2.142(16) .
Cu1 O3 2.168(7) .
Cu1 O8 2.259(18) 4_656
Cu1 Cu2 2.6743(18) .
Cu2 O4 1.848(6) .
Cu2 O6 1.943(8) .
Cu2 O1 1.978(8) 4_655
Cu2 N2 2.096(8) .
Cu2 O7 2.121(15) 4_656
O1 C17 1.304(19) .
O1 Cu2 1.978(8) 4_645
O2 C17 1.24(2) .
O2 Cu1 1.895(10) 4_645
O3 C20 1.21(3) .
O4 C20 1.304(17) .
O5 C12 1.231(15) .
O6 C12 1.286(13) .
O7 C16 1.147(19) .
O7 Cu2 2.121(15) 4_646
O8 C16 1.230(19) .
O8 Cu1 2.259(18) 4_646
N1 C11 1.30(2) .
N1 C6 1.36(2) .
N2 C5 1.315(11) .
N2 C1 1.383(17) .
N3 C9 1.333(15) .
N3 C9 1.333(15) 2_755
N4 C3 1.399(11) 2_656
N4 C3 1.399(11) .
C1 C2 1.400(14) .
C2 C3 1.361(16) .
C3 C4 1.445(17) .
C4 C5 1.346(12) .
C6 C8 1.41(3) .
C7 C15 1.46(2) .
C7 C14 1.63(2) .
C8 C9 1.37(2) .
C9 C10 1.433(18) .
C10 C11 1.353(18) .
C12 C13 1.548(17) .
C13 C21 1.472(18) .
C13 C14 1.68(2) .
C15 C29 1.36(2) .
C15 C21 1.56(2) .
C15 C16 1.644(18) .
C17 C18 1.473(19) .
C18 C26 1.503(18) .
C18 C19 1.579(19) .
C18 C25 1.678(17) .
C20 C23 1.55(4) .
C21 C27 1.49(2) .
C21 C22 1.58(2) .
C23 C26 1.457(18) .
C23 C24 1.74(2) .
C24 C25 1.39(3) .
C26 C30 1.470(16) .
C26 C28 1.59(3) .

loop_
_geom_hbond_atom_site_label_D
_geom_hbond_atom_site_label_H
_geom_hbond_atom_site_label_A
_geom_hbond_distance_DH
_geom_hbond_distance_HA
_geom_hbond_distance_DA
_geom_hbond_angle_DHA
_geom_hbond_site_symmetry_A
N3 H3N O1W 0.89 1.75 2.64(3) 180.0 .
N4 H4N O2W 0.88 1.98 2.87(2) 180.0 .
O1W H1W O4 0.85 2.06 2.913(10) 179.8 4_645
O2W H2W O8 0.85 1.80 2.648(19) 179.2 1_565
